data_7708702
loop_
_publ_author_name
'Lahiri, Goutam Kumar'
'Bera, Sudip Kumar'

_publ_section_title
;
 Structural and electronic forms of doubly oxido/Pz and triply oxido/(Pz)2
 bridged mixed valent and isovalent diruthenium complexes (Pz=Pyrazolate)
;
_journal_name_full 'Dalton Transactions'
_journal_paper_doi 10.1039/D1DT03076K
_journal_year 2021
_chemical_formula_moiety 'C25 H35 N2 O9 Ru2'
_chemical_formula_sum 'C25 H35 N2 O9 Ru2'
_chemical_formula_weight 709.69
_space_group_crystal_system triclinic
_space_group_IT_number 2
_space_group_name_Hall '-P 1'
_space_group_name_H-M_alt 'P -1'
_atom_sites_solution_hydrogens geom
_atom_sites_solution_primary dual
_audit_creation_date 2021-07-08
_audit_creation_method
;
Olex2 1.3
(compiled 2020.11.12 svn.r5f609507 for OlexSys, GUI svn.r6272)
;
_audit_update_record
;
2021-07-25 deposited with the CCDC.	2021-11-04 downloaded from the CCDC.
;
_cell_angle_alpha 99.002(4)
_cell_angle_beta 105.311(4)
_cell_angle_gamma 107.152(3)
_cell_formula_units_Z 2
_cell_length_a 10.7709(4)
_cell_length_b 11.4776(4)
_cell_length_c 13.8804(7)
_cell_measurement_reflns_used 11700
_cell_measurement_temperature 293(2)
_cell_measurement_theta_max 72.6870
_cell_measurement_theta_min 3.3990
_cell_volume 1529.46(13)
_computing_cell_refinement 'CrysAlisPro 1.171.39.46 (Rigaku OD, 2018)'
_computing_data_collection 'CrysAlisPro 1.171.39.46 (Rigaku OD, 2018)'
_computing_data_reduction 'CrysAlisPro 1.171.39.46 (Rigaku OD, 2018)'
_computing_molecular_graphics 'Olex2 1.3 (Dolomanov et al., 2009)'
_computing_publication_material 'Olex2 1.3 (Dolomanov et al., 2009)'
_computing_structure_refinement 'SHELXL 2018/3 (Sheldrick, 2015)'
_computing_structure_solution 'ShelXT (Sheldrick, 2015)'
_diffrn_ambient_temperature 293(2)
_diffrn_detector 'CCD plate'
_diffrn_measured_fraction_theta_full 0.984
_diffrn_measured_fraction_theta_max 0.984
_diffrn_measurement_details
;
List of Runs (angles in degrees, time in seconds):

  # Type    Start    End  Width  t~exp~   \w     \q     \k     \f   Frames
#--------------------------------------------------------------------------
  1  \w   -191.00 -11.00   1.00    2.00    -- -101.00   0.00-180.00  180
  2  \w   -122.00  58.00   1.00    2.00    --  -32.00   0.00 108.00  180
  3  \w   -135.00 -11.00   1.00    2.00    -- -101.00  72.00  36.00  124
  4  \w   -135.00 -18.00   1.00    2.00    -- -101.00  72.00-108.00  117
  5  \w   -113.00 -15.00   1.00    2.00    -- -101.00  72.00 108.00   98
  6  \w   -105.00 -17.00   1.00    2.00    -- -101.00  72.00 -36.00   88
  7  \w   -112.00 -22.00   1.00    2.00    -- -101.00  72.00-180.00   90
  8  \w    -66.00 -15.00   1.00    2.00    --  -32.00  72.00-180.00   51
  9  \w    -58.00 -14.00   1.00    2.00    --  -32.00  72.00 -36.00   44
 10  \w   -191.00 -77.00   1.00    2.00    -- -101.00 -72.00 -36.00  114
 11  \w   -187.00 -79.00   1.00    2.00    -- -101.00 -72.00  36.00  108
 12  \w   -191.00-161.00   1.00    2.00    -- -101.00 -72.00 108.00   30
 13  \w    -44.00 -14.00   1.00    2.00    --  -32.00 -72.00  36.00   30
 14  \w   -189.00-125.00   1.00    2.00    -- -101.00 -72.00-108.00   64
 15  \w   -186.00-136.00   1.00    2.00    -- -101.00 -72.00-180.00   50
 16  \w   -191.00 -11.00   1.00    2.00    -- -101.00   0.00-108.00  180
 17  \w    -78.00   2.00   1.00    2.00    --  -32.00 -72.00 -36.00   80
 18  \w    -69.00 -14.00   1.00    2.00    --  -32.00 -72.00-180.00   55
 19  \w    -66.00 -12.00   1.00    2.00    --  -32.00  72.00 108.00   54
 20  \w    -80.00 -14.00   1.00    2.00    --  -32.00 -72.00-108.00   66
 21  \w    -60.00 -15.00   1.00    2.00    --  -32.00 -72.00 108.00   45
 22  \w   -168.00 -46.00   1.00    2.00    -- -101.00   0.00 108.00  122
 23  \w    -30.00  58.00   1.00    2.00    --  -32.00  72.00-108.00   88
 24  \w    -44.00 -14.00   1.00    2.00    --  -32.00  72.00  36.00   30
 25  \w    -44.00 -14.00   1.00    2.00    --  -32.00   0.00-180.00   30
 26  \w   -160.00-130.00   1.00    2.00    -- -101.00   0.00  36.00   30
 27  \w   -191.00 -11.00   1.00    2.00    -- -101.00   0.00 -36.00  180
 28  \w   -122.00 -58.00   1.00    2.00    --  -32.00   0.00-108.00   64
;
_diffrn_measurement_device 'abstract diffractometer'
_diffrn_measurement_device_type 'dtrek-CrysAlisPro-abstract goniometer imported rigaku-d*trek images'
_diffrn_measurement_method '\w scans'
_diffrn_orient_matrix_type 'CrysAlisPro convention (1999,Acta A55,543-557)'
_diffrn_orient_matrix_UB_11 0.1190519000
_diffrn_orient_matrix_UB_12 -0.0501285000
_diffrn_orient_matrix_UB_13 0.0292226000
_diffrn_orient_matrix_UB_21 0.1016593000
_diffrn_orient_matrix_UB_22 0.1358368000
_diffrn_orient_matrix_UB_23 0.0518356000
_diffrn_orient_matrix_UB_31 -0.0247493000
_diffrn_orient_matrix_UB_32 -0.0114729000
_diffrn_orient_matrix_UB_33 0.1030343000
_diffrn_radiation_monochromator graphite
_diffrn_radiation_probe x-ray
_diffrn_radiation_type 'Cu K\a'
_diffrn_radiation_wavelength 1.54184
_diffrn_reflns_av_R_equivalents 0.1009
_diffrn_reflns_av_unetI/netI 0.0620
_diffrn_reflns_Laue_measured_fraction_full 0.984
_diffrn_reflns_Laue_measured_fraction_max 0.984
_diffrn_reflns_limit_h_max 12
_diffrn_reflns_limit_h_min -12
_diffrn_reflns_limit_k_max 13
_diffrn_reflns_limit_k_min -13
_diffrn_reflns_limit_l_max 16
_diffrn_reflns_limit_l_min -14
_diffrn_reflns_number 22577
_diffrn_reflns_point_group_measured_fraction_full 0.984
_diffrn_reflns_point_group_measured_fraction_max 0.984
_diffrn_reflns_theta_full 64.982
_diffrn_reflns_theta_max 64.982
_diffrn_reflns_theta_min 3.413
_diffrn_source 'fine-focus sealed X-ray tube'
_diffrn_source_type 'Enhance (Cu) X-ray Source'
_exptl_absorpt_coefficient_mu 8.415
_exptl_absorpt_correction_T_max 1.00000
_exptl_absorpt_correction_T_min 0.24561
_exptl_absorpt_correction_type multi-scan
_exptl_absorpt_process_details
;
CrysAlisPro 1.171.39.46 (Rigaku Oxford Diffraction, 2018)
Empirical absorption correction using spherical harmonics,
 implemented in SCALE3 ABSPACK scaling algorithm.
;
_exptl_crystal_colour 'metallic pinkish pink'
_exptl_crystal_colour_lustre metallic
_exptl_crystal_colour_modifier pinkish
_exptl_crystal_colour_primary pink
_exptl_crystal_density_diffrn 1.541
_exptl_crystal_description block
_exptl_crystal_F_000 718
_exptl_crystal_size_max 0.311
_exptl_crystal_size_mid 0.225
_exptl_crystal_size_min 0.152
_refine_diff_density_max 3.431
_refine_diff_density_min -1.692
_refine_diff_density_rms 0.214
_refine_ls_extinction_method none
_refine_ls_goodness_of_fit_ref 1.066
_refine_ls_hydrogen_treatment constr
_refine_ls_matrix_type full
_refine_ls_number_parameters 353
_refine_ls_number_reflns 5128
_refine_ls_number_restraints 0
_refine_ls_restrained_S_all 1.066
_refine_ls_R_factor_all 0.0747
_refine_ls_R_factor_gt 0.0672
_refine_ls_shift/su_max 0.000
_refine_ls_shift/su_mean 0.000
_refine_ls_structure_factor_coef Fsqd
_refine_ls_weighting_details 'w=1/[\s^2^(Fo^2^)+(0.1376P)^2^] where P=(Fo^2^+2Fc^2^)/3'
_refine_ls_weighting_scheme calc
_refine_ls_wR_factor_gt 0.1075
_refine_ls_wR_factor_ref 0.1188
_reflns_Friedel_coverage 0.000
_reflns_number_gt 4432
_reflns_number_total 5128
_reflns_threshold_expression 'I > 2\s(I)'
_cod_data_source_file d1dt03076k2.cif
_cod_data_source_block 2c
_cod_original_cell_volume 1529.46(12)
_cod_database_code 7708702
_shelx_shelxl_version_number 2018/3
_shelx_space_group_comment
;
The symmetry employed for this shelxl refinement is uniquely defined
by the following loop, which should always be used as a source of
symmetry information in preference to the above space-group names.
They are only intended as comments.
;
_shelx_estimated_absorpt_t_max 0.361
_shelx_estimated_absorpt_t_min 0.179
_reflns_odcompleteness_completeness 95.30
_reflns_odcompleteness_iscentric 1
_reflns_odcompleteness_theta 72.66
_olex2_refinement_description
;
1. Fixed Uiso
 At 1.2 times of:
  All C(H) groups
 At 1.5 times of:
  All C(H,H,H) groups
2.a Aromatic/amide H refined with riding coordinates:
 C23(H23), C18(H18), C8(H8), C3(H3), C13(H13)
2.b Idealised Me refined as rotating group:
 C21(H21A,H21B,H21C), C5(H5A,H5B,H5C), C10(H10A,H10B,H10C), C20(H20A,H20B,
 H20C), C16(H16A,H16B,H16C), C1(H1A,H1B,H1C), C25(H25A,H25B,H25C), C6(H6A,H6B,
 H6C), C11(H11A,H11B,H11C), C15(H15A,H15B,H15C)
;
_smtbx_masks_void_probe_radius 1.2
_smtbx_masks_void_truncation_radius 1.2
_olex2_submission_special_instructions 'No special instructions were received'
_oxdiff_exptl_absorpt_empirical_details
;
Empirical correction (ABSPACK) includes:
- Absorption correction using spherical harmonics
- Frame scaling
- Detector area scaling
;
_oxdiff_exptl_absorpt_empirical_full_max 4.239
_oxdiff_exptl_absorpt_empirical_full_min 0.313

loop_
_space_group_symop_operation_xyz
'x, y, z'
'-x, -y, -z'

loop_
_atom_site_label
_atom_site_type_symbol
_atom_site_fract_x
_atom_site_fract_y
_atom_site_fract_z
_atom_site_U_iso_or_equiv
_atom_site_adp_type
_atom_site_occupancy
_atom_site_site_symmetry_order
_atom_site_calc_flag
_atom_site_refinement_flags_posn
_atom_site_refinement_flags_adp
_atom_site_refinement_flags_occupancy
_atom_site_disorder_assembly
_atom_site_disorder_group
Ru1 Ru 0.47392(4) 0.75178(3) 0.23635(3) 0.0209(2) Uani 1 1 d . . . . .
Ru2 Ru 0.19956(4) 0.59224(3) 0.29649(3) 0.0201(2) Uani 1 1 d . . . . .
O5 O 0.3515(4) 0.7375(4) 0.0929(3) 0.0253(9) Uani 1 1 d . . . . .
O2 O 0.6057(4) 0.7611(4) 0.3737(3) 0.0253(10) Uani 1 1 d . . . . .
O6 O 0.3210(4) 0.5879(4) 0.4346(3) 0.0244(10) Uani 1 1 d . . . . .
O8 O 0.1230(4) 0.7060(3) 0.3753(3) 0.0252(9) Uani 1 1 d . . . . .
O4 O 0.6397(4) 0.7966(4) 0.1854(3) 0.0305(9) Uani 1 1 d . . . . .
O7 O 0.0439(4) 0.4459(3) 0.3026(3) 0.0284(9) Uani 1 1 d . . . . .
O9 O 0.0681(4) 0.5733(4) 0.1577(3) 0.0249(9) Uani 1 1 d . . . . .
O1 O 0.3307(4) 0.7272(3) 0.2871(3) 0.0260(9) Uani 1 1 d . . . . .
O3 O 0.5132(4) 0.9427(3) 0.2700(3) 0.0289(9) Uani 1 1 d . . . . .
N2 N 0.2931(4) 0.4896(4) 0.2233(3) 0.0224(10) Uani 1 1 d . . . . .
N1 N 0.4104(5) 0.5560(4) 0.2041(4) 0.0247(10) Uani 1 1 d . . . . .
C23 C 0.3744(6) 0.3531(5) 0.1567(4) 0.0256(13) Uani 1 1 d . . . . .
H23 H 0.383817 0.277132 0.131913 0.031 Uiso 1 1 calc R U . . .
C22 C 0.4594(6) 0.4733(5) 0.1631(4) 0.0242(12) Uani 1 1 d . . . . .
C9 C 0.3939(7) 0.7894(5) 0.0269(5) 0.0307(14) Uani 1 1 d . . . . .
C24 C 0.2744(6) 0.3694(5) 0.1943(4) 0.0253(13) Uani 1 1 d . . . . .
C21 C 0.5879(7) 0.5109(6) 0.1370(6) 0.0391(16) Uani 1 1 d . . . . .
H21A H 0.582007 0.564471 0.090611 0.059 Uiso 1 1 calc R U . . .
H21B H 0.600482 0.436964 0.104430 0.059 Uiso 1 1 calc R U . . .
H21C H 0.664613 0.555533 0.198910 0.059 Uiso 1 1 calc R U . . .
C17 C 0.0218(5) 0.7342(5) 0.3282(4) 0.0238(12) Uani 1 1 d . . . . .
C19 C -0.0308(6) 0.6167(5) 0.1461(4) 0.0271(13) Uani 1 1 d . . . . .
C5 C 0.5726(7) 1.1438(6) 0.3774(6) 0.0391(16) Uani 1 1 d . . . . .
H5A H 0.612736 1.183496 0.331507 0.059 Uiso 1 1 calc R U . . .
H5B H 0.624817 1.190815 0.447519 0.059 Uiso 1 1 calc R U . . .
H5C H 0.479497 1.141519 0.362410 0.059 Uiso 1 1 calc R U . . .
C2 C 0.6539(6) 0.8587(5) 0.4492(5) 0.0309(13) Uani 1 1 d . . . . .
C18 C -0.0526(6) 0.6927(5) 0.2222(4) 0.0299(13) Uani 1 1 d . . . . .
H18 H -0.126077 0.720099 0.200498 0.036 Uiso 1 1 calc R U . . .
C10 C 0.2806(7) 0.7779(6) -0.0697(5) 0.0419(17) Uani 1 1 d . . . . .
H10A H 0.231824 0.690444 -0.104903 0.063 Uiso 1 1 calc R U . . .
H10B H 0.320068 0.821181 -0.114302 0.063 Uiso 1 1 calc R U . . .
H10C H 0.218181 0.814609 -0.051171 0.063 Uiso 1 1 calc R U . . .
C20 C -0.1215(6) 0.5833(6) 0.0366(5) 0.0360(15) Uani 1 1 d . . . . .
H20A H -0.070627 0.624868 -0.003140 0.054 Uiso 1 1 calc R U . . .
H20B H -0.198811 0.609720 0.033724 0.054 Uiso 1 1 calc R U . . .
H20C H -0.153609 0.493670 0.008869 0.054 Uiso 1 1 calc R U . . .
C7 C 0.6448(6) 0.8489(5) 0.1106(5) 0.0293(13) Uani 1 1 d . . . . .
C8 C 0.5305(7) 0.8500(5) 0.0372(5) 0.0312(14) Uani 1 1 d . . . . .
H8 H 0.546844 0.896195 -0.010349 0.037 Uiso 1 1 calc R U . . .
C16 C -0.0191(6) 0.8237(5) 0.3947(5) 0.0352(15) Uani 1 1 d . . . . .
H16A H 0.020449 0.826656 0.466057 0.053 Uiso 1 1 calc R U . . .
H16B H -0.117500 0.794831 0.376099 0.053 Uiso 1 1 calc R U . . .
H16C H 0.013832 0.906466 0.384172 0.053 Uiso 1 1 calc R U . . .
C3 C 0.6391(6) 0.9750(6) 0.4474(5) 0.0360(15) Uani 1 1 d . . . . .
H3 H 0.677694 1.035491 0.510271 0.043 Uiso 1 1 calc R U . . .
C4 C 0.5736(5) 1.0118(5) 0.3632(5) 0.0296(14) Uani 1 1 d . . . . .
C14 C 0.0398(6) 0.4062(5) 0.3835(4) 0.0317(14) Uani 1 1 d . . . . .
C12 C 0.2819(6) 0.5217(5) 0.4936(4) 0.0280(13) Uani 1 1 d . . . . .
C1 C 0.7343(7) 0.8415(7) 0.5488(5) 0.0422(16) Uani 1 1 d . . . . .
H1A H 0.681212 0.766472 0.562456 0.063 Uiso 1 1 calc R U . . .
H1B H 0.754370 0.913010 0.604176 0.063 Uiso 1 1 calc R U . . .
H1C H 0.818825 0.833859 0.543514 0.063 Uiso 1 1 calc R U . . .
C25 C 0.1538(7) 0.2666(6) 0.2018(6) 0.0432(17) Uani 1 1 d . . . . .
H25A H 0.166425 0.267332 0.273015 0.065 Uiso 1 1 calc R U . . .
H25B H 0.148398 0.186208 0.164936 0.065 Uiso 1 1 calc R U . . .
H25C H 0.070277 0.281176 0.172188 0.065 Uiso 1 1 calc R U . . .
C13 C 0.1470(7) 0.4409(6) 0.4735(5) 0.0384(16) Uani 1 1 d . . . . .
H13 H 0.128525 0.407193 0.527026 0.046 Uiso 1 1 calc R U . . .
C6 C 0.7849(7) 0.9096(7) 0.1045(6) 0.0483(19) Uani 1 1 d . . . . .
H6A H 0.840651 0.973934 0.166959 0.072 Uiso 1 1 calc R U . . .
H6B H 0.777277 0.946611 0.046731 0.072 Uiso 1 1 calc R U . . .
H6C H 0.826611 0.847178 0.095756 0.072 Uiso 1 1 calc R U . . .
C11 C 0.3910(7) 0.5348(6) 0.5909(5) 0.0403(17) Uani 1 1 d . . . . .
H11A H 0.469025 0.609361 0.603426 0.060 Uiso 1 1 calc R U . . .
H11B H 0.418380 0.462321 0.584551 0.060 Uiso 1 1 calc R U . . .
H11C H 0.355828 0.541024 0.647554 0.060 Uiso 1 1 calc R U . . .
C15 C -0.0971(7) 0.3082(6) 0.3688(5) 0.0398(16) Uani 1 1 d . . . . .
H15A H -0.169187 0.325649 0.322633 0.060 Uiso 1 1 calc R U . . .
H15B H -0.111674 0.310312 0.434244 0.060 Uiso 1 1 calc R U . . .
H15C H -0.097785 0.226229 0.340024 0.060 Uiso 1 1 calc R U . . .

loop_
_atom_site_aniso_label
_atom_site_aniso_U_11
_atom_site_aniso_U_22
_atom_site_aniso_U_33
_atom_site_aniso_U_23
_atom_site_aniso_U_13
_atom_site_aniso_U_12
Ru1 0.0199(3) 0.0225(3) 0.0182(3) 0.0034(2) 0.0032(2) 0.0082(2)
Ru2 0.0192(3) 0.0247(3) 0.0142(3) 0.00308(19) 0.0018(2) 0.0091(2)
O5 0.024(2) 0.030(2) 0.021(2) 0.0077(17) 0.0044(18) 0.0101(17)
O2 0.026(2) 0.026(2) 0.020(2) 0.0018(17) 0.0029(18) 0.0106(17)
O6 0.023(2) 0.0263(19) 0.019(2) 0.0025(16) -0.0015(17) 0.0098(16)
O8 0.0216(19) 0.0353(19) 0.0173(19) 0.0025(16) 0.0038(16) 0.0124(16)
O4 0.027(2) 0.0332(19) 0.034(2) 0.0117(18) 0.0093(18) 0.0128(16)
O7 0.027(2) 0.0307(19) 0.023(2) 0.0073(16) 0.0050(17) 0.0059(16)
O9 0.022(2) 0.035(2) 0.018(2) 0.0055(17) 0.0046(17) 0.0115(17)
O1 0.024(2) 0.0233(17) 0.030(2) 0.0055(15) 0.0034(17) 0.0128(15)
O3 0.032(2) 0.0256(18) 0.030(2) 0.0063(16) 0.0051(18) 0.0162(16)
N2 0.022(2) 0.026(2) 0.015(2) 0.0016(17) 0.0018(18) 0.0073(18)
N1 0.023(2) 0.026(2) 0.026(3) 0.0086(19) 0.004(2) 0.0122(18)
C23 0.026(3) 0.024(3) 0.021(3) 0.000(2) -0.001(2) 0.011(2)
C22 0.028(3) 0.028(3) 0.019(3) 0.003(2) 0.009(2) 0.013(2)
C9 0.042(4) 0.030(3) 0.022(3) 0.003(2) 0.006(3) 0.022(3)
C24 0.024(3) 0.030(3) 0.016(3) 0.004(2) 0.000(2) 0.008(2)
C21 0.036(4) 0.039(3) 0.049(4) 0.011(3) 0.020(3) 0.017(3)
C17 0.020(3) 0.030(3) 0.020(3) 0.006(2) 0.007(2) 0.005(2)
C19 0.024(3) 0.029(3) 0.028(3) 0.010(2) 0.005(2) 0.010(2)
C5 0.034(3) 0.033(3) 0.046(4) 0.001(3) 0.013(3) 0.011(3)
C2 0.020(3) 0.043(3) 0.024(3) 0.003(3) 0.006(2) 0.008(2)
C18 0.023(3) 0.037(3) 0.026(3) 0.006(2) -0.001(2) 0.014(2)
C10 0.048(4) 0.049(4) 0.028(4) 0.012(3) 0.003(3) 0.024(3)
C20 0.029(3) 0.045(3) 0.028(3) 0.007(3) 0.001(3) 0.013(3)
C7 0.037(3) 0.029(3) 0.031(3) 0.007(2) 0.018(3) 0.020(3)
C8 0.040(4) 0.034(3) 0.030(3) 0.016(3) 0.019(3) 0.017(3)
C16 0.032(3) 0.035(3) 0.038(4) 0.001(3) 0.008(3) 0.018(3)
C3 0.030(3) 0.036(3) 0.030(3) -0.004(3) 0.003(3) 0.009(3)
C4 0.014(3) 0.028(3) 0.040(4) 0.007(3) 0.010(3) -0.003(2)
C14 0.031(3) 0.028(3) 0.025(3) 0.002(2) 0.001(3) 0.005(2)
C12 0.034(3) 0.029(3) 0.017(3) 0.006(2) 0.001(2) 0.012(2)
C1 0.042(4) 0.057(4) 0.029(3) 0.009(3) 0.005(3) 0.027(3)
C25 0.048(4) 0.030(3) 0.043(4) 0.005(3) 0.008(3) 0.010(3)
C13 0.048(4) 0.046(4) 0.018(3) 0.015(3) 0.010(3) 0.010(3)
C6 0.039(4) 0.064(4) 0.063(5) 0.037(4) 0.030(4) 0.026(3)
C11 0.046(4) 0.036(3) 0.026(3) 0.009(3) -0.006(3) 0.013(3)
C15 0.045(4) 0.046(3) 0.029(4) 0.014(3) 0.021(3) 0.006(3)

loop_
_atom_type_symbol
_atom_type_description
_atom_type_scat_dispersion_real
_atom_type_scat_dispersion_imag
_atom_type_scat_source
C C 0.0181 0.0091 'International Tables Vol C Tables 4.2.6.8 and 6.1.1.4'
H H 0.0000 0.0000 'International Tables Vol C Tables 4.2.6.8 and 6.1.1.4'
N N 0.0311 0.0180 'International Tables Vol C Tables 4.2.6.8 and 6.1.1.4'
O O 0.0492 0.0322 'International Tables Vol C Tables 4.2.6.8 and 6.1.1.4'
Ru Ru 0.0552 3.2960 'International Tables Vol C Tables 4.2.6.8 and 6.1.1.4'

loop_
_geom_angle_atom_site_label_1
_geom_angle_atom_site_label_2
_geom_angle_atom_site_label_3
_geom_angle
_geom_angle_site_symmetry_1
_geom_angle_site_symmetry_3
_geom_angle_publ_flag
O5 Ru1 O4 88.74(17) . . ?
O5 Ru1 O3 88.54(15) . . ?
O5 Ru1 N1 89.64(17) . . ?
O2 Ru1 O5 175.33(16) . . ?
O2 Ru1 O4 87.29(17) . . ?
O2 Ru1 O3 93.54(15) . . ?
O2 Ru1 N1 88.80(16) . . ?
O4 Ru1 O3 84.57(16) . . ?
O4 Ru1 N1 102.25(17) . . ?
O1 Ru1 O5 92.20(17) . . ?
O1 Ru1 O2 91.97(18) . . ?
O1 Ru1 O4 174.75(15) . . ?
O1 Ru1 O3 90.29(16) . . ?
O1 Ru1 N1 82.92(17) . . ?
O3 Ru1 N1 172.90(17) . . ?
O6 Ru2 O8 88.70(15) . . ?
O6 Ru2 N2 88.85(17) . . ?
O8 Ru2 N2 175.10(15) . . ?
O7 Ru2 O6 89.99(16) . . ?
O7 Ru2 O8 85.98(16) . . ?
O7 Ru2 N2 98.26(17) . . ?
O9 Ru2 O6 172.83(15) . . ?
O9 Ru2 O8 94.32(15) . . ?
O9 Ru2 O7 83.75(16) . . ?
O9 Ru2 N2 88.60(16) . . ?
O1 Ru2 O6 93.01(17) . . ?
O1 Ru2 O8 91.95(16) . . ?
O1 Ru2 O7 176.31(15) . . ?
O1 Ru2 O9 93.38(17) . . ?
O1 Ru2 N2 83.95(17) . . ?
C9 O5 Ru1 124.3(4) . . ?
C2 O2 Ru1 121.9(4) . . ?
C12 O6 Ru2 125.8(4) . . ?
C17 O8 Ru2 121.1(3) . . ?
C7 O4 Ru1 123.9(4) . . ?
C14 O7 Ru2 124.9(3) . . ?
C19 O9 Ru2 122.7(4) . . ?
Ru2 O1 Ru1 136.0(2) . . ?
C4 O3 Ru1 121.2(3) . . ?
N1 N2 Ru2 117.7(3) . . ?
C24 N2 Ru2 135.2(4) . . ?
C24 N2 N1 106.9(4) . . ?
N2 N1 Ru1 119.2(3) . . ?
C22 N1 Ru1 132.4(4) . . ?
C22 N1 N2 108.4(4) . . ?
C22 C23 H23 127.2 . . ?
C24 C23 H23 127.2 . . ?
C24 C23 C22 105.7(5) . . ?
N1 C22 C23 108.0(5) . . ?
N1 C22 C21 123.4(5) . . ?
C23 C22 C21 128.4(5) . . ?
O5 C9 C10 114.3(6) . . ?
O5 C9 C8 125.4(5) . . ?
C8 C9 C10 120.2(6) . . ?
N2 C24 C23 111.0(5) . . ?
N2 C24 C25 122.3(5) . . ?
C23 C24 C25 126.6(5) . . ?
C22 C21 H21A 109.5 . . ?
C22 C21 H21B 109.5 . . ?
C22 C21 H21C 109.5 . . ?
H21A C21 H21B 109.5 . . ?
H21A C21 H21C 109.5 . . ?
H21B C21 H21C 109.5 . . ?
O8 C17 C18 126.8(5) . . ?
O8 C17 C16 115.6(5) . . ?
C18 C17 C16 117.6(5) . . ?
O9 C19 C18 126.3(5) . . ?
O9 C19 C20 113.2(5) . . ?
C18 C19 C20 120.3(5) . . ?
H5A C5 H5B 109.5 . . ?
H5A C5 H5C 109.5 . . ?
H5B C5 H5C 109.5 . . ?
C4 C5 H5A 109.5 . . ?
C4 C5 H5B 109.5 . . ?
C4 C5 H5C 109.5 . . ?
O2 C2 C3 127.0(5) . . ?
O2 C2 C1 114.1(5) . . ?
C3 C2 C1 119.0(5) . . ?
C17 C18 H18 115.9 . . ?
C19 C18 C17 128.3(5) . . ?
C19 C18 H18 115.9 . . ?
C9 C10 H10A 109.5 . . ?
C9 C10 H10B 109.5 . . ?
C9 C10 H10C 109.5 . . ?
H10A C10 H10B 109.5 . . ?
H10A C10 H10C 109.5 . . ?
H10B C10 H10C 109.5 . . ?
C19 C20 H20A 109.5 . . ?
C19 C20 H20B 109.5 . . ?
C19 C20 H20C 109.5 . . ?
H20A C20 H20B 109.5 . . ?
H20A C20 H20C 109.5 . . ?
H20B C20 H20C 109.5 . . ?
O4 C7 C8 124.0(6) . . ?
O4 C7 C6 116.2(5) . . ?
C8 C7 C6 119.9(6) . . ?
C9 C8 H8 116.5 . . ?
C7 C8 C9 126.9(6) . . ?
C7 C8 H8 116.5 . . ?
C17 C16 H16A 109.5 . . ?
C17 C16 H16B 109.5 . . ?
C17 C16 H16C 109.5 . . ?
H16A C16 H16B 109.5 . . ?
H16A C16 H16C 109.5 . . ?
H16B C16 H16C 109.5 . . ?
C2 C3 H3 116.0 . . ?
C4 C3 C2 128.0(6) . . ?
C4 C3 H3 116.0 . . ?
O3 C4 C5 114.5(5) . . ?
O3 C4 C3 126.0(5) . . ?
C3 C4 C5 119.6(6) . . ?
O7 C14 C13 125.7(6) . . ?
O7 C14 C15 112.9(5) . . ?
C13 C14 C15 121.3(6) . . ?
O6 C12 C13 124.8(5) . . ?
O6 C12 C11 115.6(5) . . ?
C13 C12 C11 119.6(6) . . ?
C2 C1 H1A 109.5 . . ?
C2 C1 H1B 109.5 . . ?
C2 C1 H1C 109.5 . . ?
H1A C1 H1B 109.5 . . ?
H1A C1 H1C 109.5 . . ?
H1B C1 H1C 109.5 . . ?
C24 C25 H25A 109.5 . . ?
C24 C25 H25B 109.5 . . ?
C24 C25 H25C 109.5 . . ?
H25A C25 H25B 109.5 . . ?
H25A C25 H25C 109.5 . . ?
H25B C25 H25C 109.5 . . ?
C14 C13 C12 126.9(6) . . ?
C14 C13 H13 116.6 . . ?
C12 C13 H13 116.6 . . ?
C7 C6 H6A 109.5 . . ?
C7 C6 H6B 109.5 . . ?
C7 C6 H6C 109.5 . . ?
H6A C6 H6B 109.5 . . ?
H6A C6 H6C 109.5 . . ?
H6B C6 H6C 109.5 . . ?
C12 C11 H11A 109.5 . . ?
C12 C11 H11B 109.5 . . ?
C12 C11 H11C 109.5 . . ?
H11A C11 H11B 109.5 . . ?
H11A C11 H11C 109.5 . . ?
H11B C11 H11C 109.5 . . ?
C14 C15 H15A 109.5 . . ?
C14 C15 H15B 109.5 . . ?
C14 C15 H15C 109.5 . . ?
H15A C15 H15B 109.5 . . ?
H15A C15 H15C 109.5 . . ?
H15B C15 H15C 109.5 . . ?

loop_
_geom_bond_atom_site_label_1
_geom_bond_atom_site_label_2
_geom_bond_distance
_geom_bond_site_symmetry_2
_geom_bond_publ_flag
Ru1 O5 2.028(4) . ?
Ru1 O2 2.019(4) . ?
Ru1 O4 2.047(4) . ?
Ru1 O1 1.826(4) . ?
Ru1 O3 2.057(3) . ?
Ru1 N1 2.082(4) . ?
Ru2 O6 2.033(4) . ?
Ru2 O8 2.061(4) . ?
Ru2 O7 2.024(4) . ?
Ru2 O9 2.003(4) . ?
Ru2 O1 1.811(4) . ?
Ru2 N2 2.074(5) . ?
O5 C9 1.278(8) . ?
O2 C2 1.276(7) . ?
O6 C12 1.269(7) . ?
O8 C17 1.272(6) . ?
O4 C7 1.284(7) . ?
O7 C14 1.283(7) . ?
O9 C19 1.287(7) . ?
O3 C4 1.287(7) . ?
N2 N1 1.387(7) . ?
N2 C24 1.313(7) . ?
N1 C22 1.338(7) . ?
C23 H23 0.9300 . ?
C23 C22 1.387(8) . ?
C23 C24 1.362(8) . ?
C22 C21 1.482(9) . ?
C9 C10 1.513(8) . ?
C9 C8 1.387(9) . ?
C24 C25 1.515(9) . ?
C21 H21A 0.9600 . ?
C21 H21B 0.9600 . ?
C21 H21C 0.9600 . ?
C17 C18 1.404(8) . ?
C17 C16 1.512(8) . ?
C19 C18 1.377(8) . ?
C19 C20 1.490(8) . ?
C5 H5A 0.9600 . ?
C5 H5B 0.9600 . ?
C5 H5C 0.9600 . ?
C5 C4 1.501(8) . ?
C2 C3 1.393(8) . ?
C2 C1 1.502(9) . ?
C18 H18 0.9300 . ?
C10 H10A 0.9600 . ?
C10 H10B 0.9600 . ?
C10 H10C 0.9600 . ?
C20 H20A 0.9600 . ?
C20 H20B 0.9600 . ?
C20 H20C 0.9600 . ?
C7 C8 1.379(8) . ?
C7 C6 1.495(9) . ?
C8 H8 0.9300 . ?
C16 H16A 0.9600 . ?
C16 H16B 0.9600 . ?
C16 H16C 0.9600 . ?
C3 H3 0.9300 . ?
C3 C4 1.392(9) . ?
C14 C13 1.365(8) . ?
C14 C15 1.508(9) . ?
C12 C13 1.400(9) . ?
C12 C11 1.491(8) . ?
C1 H1A 0.9600 . ?
C1 H1B 0.9600 . ?
C1 H1C 0.9600 . ?
C25 H25A 0.9600 . ?
C25 H25B 0.9600 . ?
C25 H25C 0.9600 . ?
C13 H13 0.9300 . ?
C6 H6A 0.9600 . ?
C6 H6B 0.9600 . ?
C6 H6C 0.9600 . ?
C11 H11A 0.9600 . ?
C11 H11B 0.9600 . ?
C11 H11C 0.9600 . ?
C15 H15A 0.9600 . ?
C15 H15B 0.9600 . ?
C15 H15C 0.9600 . ?

loop_
_geom_torsion_atom_site_label_1
_geom_torsion_atom_site_label_2
_geom_torsion_atom_site_label_3
_geom_torsion_atom_site_label_4
_geom_torsion
_geom_torsion_site_symmetry_1
_geom_torsion_site_symmetry_2
_geom_torsion_site_symmetry_3
_geom_torsion_site_symmetry_4
_geom_torsion_publ_flag
Ru1 O5 C9 C10 -173.1(4) . . . . ?
Ru1 O5 C9 C8 8.3(8) . . . . ?
Ru1 O2 C2 C3 -8.0(9) . . . . ?
Ru1 O2 C2 C1 172.0(4) . . . . ?
Ru1 O4 C7 C8 -18.9(7) . . . . ?
Ru1 O4 C7 C6 162.1(4) . . . . ?
Ru1 O3 C4 C5 -169.8(4) . . . . ?
Ru1 O3 C4 C3 11.4(8) . . . . ?
Ru1 N1 C22 C23 -178.5(4) . . . . ?
Ru1 N1 C22 C21 5.0(8) . . . . ?
Ru2 O6 C12 C13 -0.7(8) . . . . ?
Ru2 O6 C12 C11 179.8(4) . . . . ?
Ru2 O8 C17 C18 1.8(8) . . . . ?
Ru2 O8 C17 C16 -177.0(4) . . . . ?
Ru2 O7 C14 C13 -11.4(9) . . . . ?
Ru2 O7 C14 C15 171.9(4) . . . . ?
Ru2 O9 C19 C18 7.9(8) . . . . ?
Ru2 O9 C19 C20 -175.7(4) . . . . ?
Ru2 N2 N1 Ru1 -5.8(4) . . . . ?
Ru2 N2 N1 C22 176.0(3) . . . . ?
Ru2 N2 C24 C23 -174.5(4) . . . . ?
Ru2 N2 C24 C25 6.5(8) . . . . ?
O5 Ru1 O1 Ru2 87.6(3) . . . . ?
O5 C9 C8 C7 10.9(10) . . . . ?
O2 Ru1 O1 Ru2 -90.4(3) . . . . ?
O2 C2 C3 C4 -2.5(11) . . . . ?
O6 Ru2 O1 Ru1 88.2(3) . . . . ?
O6 C12 C13 C14 9.3(11) . . . . ?
O8 Ru2 O1 Ru1 177.0(3) . . . . ?
O8 C17 C18 C19 -2.1(10) . . . . ?
O4 C7 C8 C9 -4.8(10) . . . . ?
O7 C14 C13 C12 -2.5(11) . . . . ?
O9 Ru2 O1 Ru1 -88.5(3) . . . . ?
O9 C19 C18 C17 -3.5(10) . . . . ?
O3 Ru1 O1 Ru2 176.1(3) . . . . ?
N2 Ru2 O1 Ru1 -0.3(3) . . . . ?
N2 N1 C22 C23 -0.6(6) . . . . ?
N2 N1 C22 C21 -177.1(5) . . . . ?
N1 Ru1 O1 Ru2 -1.8(3) . . . . ?
N1 N2 C24 C23 0.1(6) . . . . ?
N1 N2 C24 C25 -178.9(5) . . . . ?
C22 C23 C24 N2 -0.4(6) . . . . ?
C22 C23 C24 C25 178.5(5) . . . . ?
C24 N2 N1 Ru1 178.5(3) . . . . ?
C24 N2 N1 C22 0.3(5) . . . . ?
C24 C23 C22 N1 0.7(6) . . . . ?
C24 C23 C22 C21 176.9(6) . . . . ?
C2 C3 C4 O3 0.4(11) . . . . ?
C2 C3 C4 C5 -178.3(6) . . . . ?
C10 C9 C8 C7 -167.6(6) . . . . ?
C20 C19 C18 C17 -179.7(6) . . . . ?
C16 C17 C18 C19 176.7(6) . . . . ?
C1 C2 C3 C4 177.4(6) . . . . ?
C6 C7 C8 C9 174.2(6) . . . . ?
C11 C12 C13 C14 -171.2(7) . . . . ?
C15 C14 C13 C12 173.9(6) . . . . ?

loop_
_smtbx_masks_void_nr
_smtbx_masks_void_average_x
_smtbx_masks_void_average_y
_smtbx_masks_void_average_z
_smtbx_masks_void_volume
_smtbx_masks_void_count_electrons
_smtbx_masks_void_content
1 0.000 0.000 0.000 142.3 37.9 ?
2 0.148 0.983 0.653 7.3 0.0 ?
3 0.852 0.017 0.347 7.3 0.0 ?
